data_1565518
loop_
_publ_author_name
'Shen, Qiyao'
'Dai, Guangzhi'
'Li, Aiying'
'Liu, Yang'
'Zhong, Guannan'
'Li, Xiaoju'
'Ren, Xiangmei'
'Sui, Haiyan'
'Fu, Jun'
'Jiao, Nianzhi'
'Zhang, Youming'
'Bian, Xiaoying'
'Zhou, Haibo'

_publ_section_title
;
 Genome-Guided Discovery of Highly Oxygenated Aromatic Polyketides,
 Saccharothrixins D-M, from the Rare Marine Actinomycete
 <i>Saccharothrix</i> sp. D09.
;
_journal_issue 11
_journal_name_full 'Journal of natural products'
_journal_page_first 2875
_journal_page_last 2884
_journal_paper_doi 10.1021/acs.jnatprod.1c00617
_journal_volume 84
_journal_year 2021
_chemical_absolute_configuration ad
_chemical_formula_moiety 'C19 H18 O7, H2 O'
_chemical_formula_sum 'C19 H20 O8'
_chemical_formula_weight 376.35
_space_group_crystal_system orthorhombic
_space_group_IT_number 19
_space_group_name_Hall 'P 2ac 2ab'
_space_group_name_H-M_alt 'P 21 21 21'
_atom_sites_solution_hydrogens mixed
_atom_sites_solution_primary dual
_audit_creation_date 2020-07-06
_audit_creation_method
;
Olex2 1.3
(compiled 2020.06.28 svn.raecde09e for OlexSys, GUI svn.r6132)
;
_cell_angle_alpha 90
_cell_angle_beta 90
_cell_angle_gamma 90
_cell_formula_units_Z 4
_cell_length_a 9.1402(2)
_cell_length_b 11.4665(2)
_cell_length_c 16.0760(3)
_cell_measurement_reflns_used 6445
_cell_measurement_temperature 100.00(10)
_cell_measurement_theta_max 76.0990
_cell_measurement_theta_min 4.7060
_cell_volume 1684.86(6)
_computing_cell_refinement 'CrysAlisPro 1.171.40.54a (Rigaku OD, 2019)'
_computing_data_collection 'CrysAlisPro 1.171.40.54a (Rigaku OD, 2019)'
_computing_data_reduction 'CrysAlisPro 1.171.40.54a (Rigaku OD, 2019)'
_computing_molecular_graphics 'Olex2 1.3 (Dolomanov et al., 2009)'
_computing_publication_material 'Olex2 1.3 (Dolomanov et al., 2009)'
_computing_structure_refinement 'SHELXL 2018/3 (Sheldrick, 2015)'
_computing_structure_solution 'SHELXT 2014/5 (Sheldrick, 2014)'
_diffrn_ambient_environment N~2~
_diffrn_ambient_temperature 100.00(10)
_diffrn_detector 'CCD plate'
_diffrn_detector_area_resol_mean 10.0000
_diffrn_detector_type HyPix
_diffrn_measured_fraction_theta_full 0.995
_diffrn_measured_fraction_theta_max 0.965
_diffrn_measurement_details
;
List of Runs (angles in degrees, time in seconds):

  # Type    Start    End  Width  t~exp~   \w     \q     \k     \f   Frames
--------------------------------------------------------------------------
  1  \w     34.00 119.00   0.50    0.24    --   45.95  40.00  22.00  170
  2  \w     91.00 177.00   0.50    0.97    --  103.99  40.00  22.00  172
  3  \w     31.00 108.00   0.50    0.97    --  103.99-113.00   8.00  154
  4  \w     31.00 106.00   0.50    0.97    --  103.99 -94.00  60.00  150
  5  \w     31.00 106.00   0.50    0.97    --  103.99 -94.00  30.00  150
  6  \w     18.00  94.00   0.50    0.24    --   45.95-125.00  90.00  152
  7  \w     31.00 108.00   0.50    0.24    --   45.95  57.00-150.00  154
  8  \w   -127.00 -29.00   0.50    0.97    -- -102.00  83.00-150.00  196
  9  \w   -119.00 -74.00   0.50    0.24    --  -45.95-125.00-150.00   90
 10  \w   -119.00 -74.00   0.50    0.24    --  -45.95-125.00 -30.00   90
 11  \w   -119.00 -74.00   0.50    0.24    --  -45.95-125.00  60.00   90
;
_diffrn_measurement_device 'four-circle diffractometer'
_diffrn_measurement_device_type 'XtaLAB Synergy R, DW system, HyPix'
_diffrn_measurement_method '\w scans'
_diffrn_orient_matrix_type 'CrysAlisPro convention (1999,Acta A55,543-557)'
_diffrn_orient_matrix_UB_11 0.1270778000
_diffrn_orient_matrix_UB_12 0.0407661000
_diffrn_orient_matrix_UB_13 0.0558226000
_diffrn_orient_matrix_UB_21 -0.0752121000
_diffrn_orient_matrix_UB_22 -0.0558470000
_diffrn_orient_matrix_UB_23 0.0760101000
_diffrn_orient_matrix_UB_31 0.0811742000
_diffrn_orient_matrix_UB_32 -0.1152330000
_diffrn_orient_matrix_UB_33 -0.0170178000
_diffrn_radiation_monochromator mirror
_diffrn_radiation_probe x-ray
_diffrn_radiation_type 'Cu K\a'
_diffrn_radiation_wavelength 1.54184
_diffrn_reflns_av_R_equivalents 0.0433
_diffrn_reflns_av_unetI/netI 0.0416
_diffrn_reflns_Laue_measured_fraction_full 0.995
_diffrn_reflns_Laue_measured_fraction_max 0.965
_diffrn_reflns_limit_h_max 11
_diffrn_reflns_limit_h_min -11
_diffrn_reflns_limit_k_max 10
_diffrn_reflns_limit_k_min -14
_diffrn_reflns_limit_l_max 18
_diffrn_reflns_limit_l_min -20
_diffrn_reflns_number 9100
_diffrn_reflns_point_group_measured_fraction_full 0.951
_diffrn_reflns_point_group_measured_fraction_max 0.897
_diffrn_reflns_theta_full 67.684
_diffrn_reflns_theta_max 76.311
_diffrn_reflns_theta_min 4.737
_diffrn_source 'Rotating-anode X-ray tube'
_diffrn_source_type 'Rigaku (Cu) X-ray Source'
_exptl_absorpt_coefficient_mu 0.986
_exptl_absorpt_correction_T_max 1.00000
_exptl_absorpt_correction_T_min 0.32290
_exptl_absorpt_correction_type multi-scan
_exptl_absorpt_process_details
;
CrysAlisPro 1.171.40.54a (Rigaku Oxford Diffraction, 2019)
Empirical absorption correction using spherical harmonics,
 implemented in SCALE3 ABSPACK scaling algorithm.
;
_exptl_crystal_colour colourless
_exptl_crystal_colour_primary colourless
_exptl_crystal_density_diffrn 1.484
_exptl_crystal_description block
_exptl_crystal_F_000 792
_exptl_crystal_size_max 0.2
_exptl_crystal_size_mid 0.2
_exptl_crystal_size_min 0.1
_refine_diff_density_max 0.184
_refine_diff_density_min -0.239
_refine_diff_density_rms 0.046
_refine_ls_abs_structure_details
;
 Flack x determined using 1073 quotients [(I+)-(I-)]/[(I+)+(I-)]
 (Parsons, Flack and Wagner, Acta Cryst. B69 (2013) 249-259).
;
_refine_ls_abs_structure_Flack 0.05(11)
_refine_ls_extinction_method none
_refine_ls_goodness_of_fit_ref 1.038
_refine_ls_hydrogen_treatment constr
_refine_ls_matrix_type full
_refine_ls_number_parameters 252
_refine_ls_number_reflns 3174
_refine_ls_number_restraints 3
_refine_ls_restrained_S_all 1.042
_refine_ls_R_factor_all 0.0409
_refine_ls_R_factor_gt 0.0358
_refine_ls_shift/su_max 0.000
_refine_ls_shift/su_mean 0.000
_refine_ls_structure_factor_coef Fsqd
_refine_ls_weighting_details 'w=1/[\s^2^(Fo^2^)+(0.0457P)^2^+0.4211P] where P=(Fo^2^+2Fc^2^)/3'
_refine_ls_weighting_scheme calc
_refine_ls_wR_factor_gt 0.0860
_refine_ls_wR_factor_ref 0.0888
_reflns_Friedel_coverage 0.619
_reflns_Friedel_fraction_full 0.890
_reflns_Friedel_fraction_max 0.805
_reflns_number_gt 2922
_reflns_number_total 3174
_reflns_threshold_expression 'I > 2\s(I)'
_cod_data_source_file np1c00617_si_002.cif
_cod_data_source_block c4d-2
_cod_database_code 1565518
_shelx_shelxl_version_number 2018/3
_chemical_oxdiff_formula 'C H O'
_shelx_space_group_comment
;
The symmetry employed for this shelxl refinement is uniquely defined
by the following loop, which should always be used as a source of
symmetry information in preference to the above space-group names.
They are only intended as comments.
;
_shelx_estimated_absorpt_t_max 0.908
_shelx_estimated_absorpt_t_min 0.827
_reflns_odcompleteness_completeness 100.00
_reflns_odcompleteness_iscentric 1
_reflns_odcompleteness_theta 66.97
_olex2_refinement_description
;
1. Fixed Uiso
 At 1.2 times of:
  All C(H) groups, All C(H,H) groups
 At 1.5 times of:
  All C(H,H,H) groups, All O(H) groups, All O(H,H) groups
2. Restrained distances
 H6-O2_$1
 2.1 with sigma of 0.02
 H8A-O6_$2
 2 with sigma of 0.02
 H8B-O4_$3
 2 with sigma of 0.02
3.a Free rotating group:
 O8(H8A,H8B)
3.b Ternary CH refined with riding coordinates:
 C11(H11), C12(H12), C13(H13)
3.c Secondary CH2 refined with riding coordinates:
 C16(H16A,H16B), C17(H17A,H17B)
3.d Aromatic/amide H refined with riding coordinates:
 C4(H4A), C5(H5), C8(H8), C15(H15)
3.e Idealised Me refined as rotating group:
 C18(H18A,H18B,H18C)
3.f Idealised tetrahedral OH refined as rotating group:
 O2(H2), O4(H4), O6(H6), O7(H7)
;
_olex2_submission_special_instructions 'No special instructions were received'
_oxdiff_exptl_absorpt_empirical_details
;
Empirical correction (ABSPACK) includes:
- Absorption correction using spherical harmonics
- Frame scaling
;
_oxdiff_exptl_absorpt_empirical_full_max 1.980
_oxdiff_exptl_absorpt_empirical_full_min 0.434

loop_
_space_group_symop_operation_xyz
'x, y, z'
'-x+1/2, -y, z+1/2'
'-x, y+1/2, -z+1/2'
'x+1/2, -y+1/2, -z'

loop_
_atom_site_label
_atom_site_type_symbol
_atom_site_fract_x
_atom_site_fract_y
_atom_site_fract_z
_atom_site_U_iso_or_equiv
_atom_site_adp_type
_atom_site_occupancy
_atom_site_site_symmetry_order
_atom_site_calc_flag
_atom_site_refinement_flags_posn
_atom_site_refinement_flags_adp
_atom_site_refinement_flags_occupancy
_atom_site_disorder_assembly
_atom_site_disorder_group
O1 O 0.0527(2) 0.41628(15) 0.37186(11) 0.0192(4) Uani 1 1 d . . . . .
O2 O 0.3960(2) 0.15009(15) 0.48080(11) 0.0190(4) Uani 1 1 d . . . . .
H2 H 0.473457 0.115646 0.494505 0.029 Uiso 1 1 calc R U . . .
O3 O 0.4078(2) 0.37605(14) 0.31782(11) 0.0177(4) Uani 1 1 d . . . . .
O4 O 0.5247(2) 0.59354(14) 0.34324(12) 0.0221(4) Uani 1 1 d . . . . .
H4 H 0.528634 0.530920 0.316218 0.033 Uiso 1 1 calc R U . . .
O5 O 0.1847(2) 0.43190(16) 0.53756(12) 0.0220(4) Uani 1 1 d . . . . .
O6 O 0.6886(2) 0.33938(17) 0.38256(12) 0.0235(4) Uani 1 1 d . . . . .
H6 H 0.768499 0.336311 0.408247 0.035 Uiso 1 1 calc DR U . . .
O7 O 0.3735(2) -0.03212(16) 0.33186(14) 0.0266(5) Uani 1 1 d . . . . .
H7 H 0.353538 -0.099317 0.314422 0.040 Uiso 1 1 calc R U . . .
C1 C 0.2543(3) 0.5168(2) 0.51277(16) 0.0178(5) Uani 1 1 d . . . . .
C2 C 0.1466(3) 0.2267(2) 0.34602(16) 0.0164(5) Uani 1 1 d . . . . .
C3 C 0.2671(3) 0.1524(2) 0.35299(16) 0.0171(5) Uani 1 1 d . . . . .
C4 C 0.2820(3) 0.6173(2) 0.56626(18) 0.0200(6) Uani 1 1 d . . . . .
H4A H 0.227629 0.625761 0.616275 0.024 Uiso 1 1 calc R U . . .
C5 C 0.0126(3) 0.1859(2) 0.31687(16) 0.0184(5) Uani 1 1 d . . . . .
H5 H -0.069454 0.236665 0.314162 0.022 Uiso 1 1 calc R U . . .
C6 C 0.3824(3) 0.6978(2) 0.54635(17) 0.0214(6) Uani 1 1 d . . . . .
C7 C 0.2529(3) 0.0369(2) 0.32576(17) 0.0190(5) Uani 1 1 d . . . . .
C8 C -0.0002(3) 0.0704(2) 0.29176(17) 0.0208(6) Uani 1 1 d . . . . .
H8 H -0.091549 0.041728 0.272347 0.025 Uiso 1 1 calc R U . . .
C9 C 0.3085(3) 0.3999(2) 0.38730(16) 0.0168(5) Uani 1 1 d . . . . .
C10 C 0.4332(3) 0.3190(2) 0.39641(15) 0.0157(5) Uani 1 1 d . . . . .
C11 C 0.4070(3) 0.1883(2) 0.39560(15) 0.0164(5) Uani 1 1 d . . . . .
H11 H 0.491654 0.148453 0.368302 0.020 Uiso 1 1 calc R U . . .
C12 C 0.3159(3) 0.5211(2) 0.42470(16) 0.0167(5) Uani 1 1 d . . . . .
H12 H 0.253117 0.574179 0.390654 0.020 Uiso 1 1 calc R U . . .
C13 C 0.5720(3) 0.3585(2) 0.44052(16) 0.0172(5) Uani 1 1 d . . . . .
H13 H 0.588127 0.305841 0.489251 0.021 Uiso 1 1 calc R U . . .
C14 C 0.4722(3) 0.5703(2) 0.42567(17) 0.0188(5) Uani 1 1 d . . . . .
C15 C 0.1199(3) -0.0032(2) 0.29496(17) 0.0211(5) Uani 1 1 d . . . . .
H15 H 0.111408 -0.081377 0.276024 0.025 Uiso 1 1 calc R U . . .
C16 C 0.4723(3) 0.6894(2) 0.46899(18) 0.0218(6) Uani 1 1 d . . . . .
H16A H 0.574634 0.709802 0.483057 0.026 Uiso 1 1 calc R U . . .
H16B H 0.436490 0.748520 0.428983 0.026 Uiso 1 1 calc R U . . .
C17 C 0.5709(3) 0.4846(2) 0.47245(17) 0.0193(5) Uani 1 1 d . . . . .
H17A H 0.540287 0.483563 0.531520 0.023 Uiso 1 1 calc R U . . .
H17B H 0.672321 0.514697 0.470550 0.023 Uiso 1 1 calc R U . . .
C18 C 0.4129(4) 0.8013(2) 0.60085(19) 0.0302(7) Uani 1 1 d . . . . .
H18A H 0.336422 0.807602 0.643370 0.045 Uiso 1 1 calc R U . . .
H18B H 0.413848 0.872273 0.566922 0.045 Uiso 1 1 calc R U . . .
H18C H 0.508188 0.791502 0.627862 0.045 Uiso 1 1 calc R U . . .
C19 C 0.1583(3) 0.3520(2) 0.36984(15) 0.0162(5) Uani 1 1 d . . . . .
O8 O 0.3213(2) -0.24932(16) 0.27621(12) 0.0229(4) Uani 1 1 d G . . . .
H8A H 0.315791 -0.239476 0.222578 0.034 Uiso 1 1 d DG U . . .
H8B H 0.393333 -0.296347 0.287587 0.034 Uiso 1 1 d DG U . . .

loop_
_atom_site_aniso_label
_atom_site_aniso_U_11
_atom_site_aniso_U_22
_atom_site_aniso_U_33
_atom_site_aniso_U_23
_atom_site_aniso_U_13
_atom_site_aniso_U_12
O1 0.0192(9) 0.0176(8) 0.0208(9) 0.0002(7) -0.0012(8) 0.0042(7)
O2 0.0200(9) 0.0183(8) 0.0188(9) 0.0026(7) -0.0023(8) 0.0012(7)
O3 0.0210(9) 0.0163(8) 0.0157(9) 0.0019(7) 0.0016(8) 0.0033(7)
O4 0.0292(10) 0.0136(8) 0.0235(10) 0.0009(7) 0.0049(8) -0.0011(8)
O5 0.0211(9) 0.0212(9) 0.0236(10) 0.0000(7) 0.0019(8) -0.0058(8)
O6 0.0170(8) 0.0283(9) 0.0252(10) -0.0074(8) -0.0012(8) 0.0027(8)
O7 0.0249(10) 0.0158(8) 0.0392(12) -0.0076(8) -0.0051(9) 0.0038(8)
C1 0.0166(11) 0.0169(11) 0.0198(13) 0.0004(10) -0.0023(11) 0.0014(10)
C2 0.0201(12) 0.0155(11) 0.0137(12) 0.0001(9) 0.0024(10) -0.0001(10)
C3 0.0207(12) 0.0151(11) 0.0155(12) -0.0003(9) 0.0021(10) -0.0015(10)
C4 0.0215(13) 0.0196(12) 0.0189(12) -0.0025(10) -0.0003(11) 0.0035(10)
C5 0.0205(12) 0.0179(11) 0.0167(12) 0.0005(10) -0.0005(11) 0.0005(10)
C6 0.0259(14) 0.0158(11) 0.0224(13) -0.0021(10) -0.0045(11) 0.0041(11)
C7 0.0225(12) 0.0157(11) 0.0187(13) -0.0002(10) 0.0006(12) 0.0024(11)
C8 0.0216(13) 0.0215(12) 0.0192(13) -0.0015(10) -0.0026(11) -0.0035(11)
C9 0.0232(12) 0.0127(10) 0.0145(12) 0.0003(9) 0.0015(11) 0.0005(10)
C10 0.0177(12) 0.0142(11) 0.0152(12) -0.0002(9) 0.0009(10) 0.0005(10)
C11 0.0176(11) 0.0139(10) 0.0178(12) -0.0007(9) -0.0018(10) 0.0018(10)
C12 0.0194(11) 0.0112(10) 0.0195(12) 0.0003(9) -0.0020(11) 0.0004(10)
C13 0.0177(12) 0.0134(10) 0.0205(13) -0.0017(10) 0.0000(11) 0.0005(10)
C14 0.0224(13) 0.0134(11) 0.0204(13) -0.0003(10) 0.0030(11) -0.0011(10)
C15 0.0258(13) 0.0166(12) 0.0208(13) -0.0028(10) -0.0005(12) -0.0028(11)
C16 0.0238(13) 0.0121(10) 0.0294(14) -0.0010(10) -0.0015(12) -0.0008(10)
C17 0.0183(12) 0.0155(11) 0.0242(13) -0.0017(10) -0.0015(11) 0.0002(10)
C18 0.0353(16) 0.0223(13) 0.0330(17) -0.0097(12) -0.0033(14) -0.0024(13)
C19 0.0214(13) 0.0150(11) 0.0122(12) 0.0017(9) 0.0004(10) 0.0017(10)
O8 0.0280(10) 0.0175(8) 0.0231(10) 0.0012(7) -0.0001(8) 0.0020(8)

loop_
_atom_type_symbol
_atom_type_description
_atom_type_scat_dispersion_real
_atom_type_scat_dispersion_imag
_atom_type_scat_source
C C 0.0181 0.0091 'International Tables Vol C Tables 4.2.6.8 and 6.1.1.4'
H H 0.0000 0.0000 'International Tables Vol C Tables 4.2.6.8 and 6.1.1.4'
O O 0.0492 0.0322 'International Tables Vol C Tables 4.2.6.8 and 6.1.1.4'

loop_
_geom_angle_atom_site_label_1
_geom_angle_atom_site_label_2
_geom_angle_atom_site_label_3
_geom_angle
_geom_angle_site_symmetry_1
_geom_angle_site_symmetry_3
_geom_angle_publ_flag
C11 O2 H2 109.5 . . ?
C10 O3 C9 61.06(15) . . ?
C14 O4 H4 109.5 . . ?
C13 O6 H6 109.5 . . ?
C7 O7 H7 109.5 . . ?
O5 C1 C4 121.6(2) . . ?
O5 C1 C12 121.2(2) . . ?
C4 C1 C12 117.3(2) . . ?
C3 C2 C19 120.7(2) . . ?
C5 C2 C3 121.1(2) . . ?
C5 C2 C19 118.3(2) . . ?
C2 C3 C7 118.6(2) . . ?
C2 C3 C11 122.6(2) . . ?
C7 C3 C11 118.6(2) . . ?
C1 C4 H4A 119.3 . . ?
C6 C4 C1 121.4(3) . . ?
C6 C4 H4A 119.3 . . ?
C2 C5 H5 120.3 . . ?
C8 C5 C2 119.4(2) . . ?
C8 C5 H5 120.3 . . ?
C4 C6 C16 122.1(2) . . ?
C4 C6 C18 122.1(3) . . ?
C16 C6 C18 115.8(2) . . ?
O7 C7 C3 116.9(2) . . ?
O7 C7 C15 122.8(2) . . ?
C15 C7 C3 120.3(2) . . ?
C5 C8 H8 119.9 . . ?
C15 C8 C5 120.2(2) . . ?
C15 C8 H8 119.9 . . ?
O3 C9 C10 58.67(15) . . ?
O3 C9 C12 116.5(2) . . ?
O3 C9 C19 110.8(2) . . ?
C10 C9 C12 120.1(2) . . ?
C10 C9 C19 119.6(2) . . ?
C19 C9 C12 116.7(2) . . ?
O3 C10 C9 60.27(15) . . ?
O3 C10 C11 114.5(2) . . ?
O3 C10 C13 114.1(2) . . ?
C9 C10 C11 119.8(2) . . ?
C9 C10 C13 120.2(2) . . ?
C11 C10 C13 115.4(2) . . ?
O2 C11 C3 106.9(2) . . ?
O2 C11 C10 107.62(19) . . ?
O2 C11 H11 109.4 . . ?
C3 C11 C10 114.0(2) . . ?
C3 C11 H11 109.4 . . ?
C10 C11 H11 109.4 . . ?
C1 C12 H12 108.4 . . ?
C1 C12 C14 110.2(2) . . ?
C9 C12 C1 108.8(2) . . ?
C9 C12 H12 108.4 . . ?
C9 C12 C14 112.5(2) . . ?
C14 C12 H12 108.4 . . ?
O6 C13 C10 105.74(19) . . ?
O6 C13 H13 107.9 . . ?
O6 C13 C17 111.5(2) . . ?
C10 C13 H13 107.9 . . ?
C10 C13 C17 115.5(2) . . ?
C17 C13 H13 107.9 . . ?
O4 C14 C12 111.7(2) . . ?
O4 C14 C16 104.71(19) . . ?
O4 C14 C17 112.1(2) . . ?
C16 C14 C12 109.4(2) . . ?
C17 C14 C12 108.5(2) . . ?
C17 C14 C16 110.4(2) . . ?
C7 C15 H15 119.8 . . ?
C8 C15 C7 120.3(2) . . ?
C8 C15 H15 119.8 . . ?
C6 C16 C14 115.8(2) . . ?
C6 C16 H16A 108.3 . . ?
C6 C16 H16B 108.3 . . ?
C14 C16 H16A 108.3 . . ?
C14 C16 H16B 108.3 . . ?
H16A C16 H16B 107.4 . . ?
C13 C17 H17A 108.2 . . ?
C13 C17 H17B 108.2 . . ?
C14 C17 C13 116.4(2) . . ?
C14 C17 H17A 108.2 . . ?
C14 C17 H17B 108.2 . . ?
H17A C17 H17B 107.3 . . ?
C6 C18 H18A 109.5 . . ?
C6 C18 H18B 109.5 . . ?
C6 C18 H18C 109.5 . . ?
H18A C18 H18B 109.5 . . ?
H18A C18 H18C 109.5 . . ?
H18B C18 H18C 109.5 . . ?
O1 C19 C2 122.3(2) . . ?
O1 C19 C9 119.9(2) . . ?
C2 C19 C9 117.7(2) . . ?
H8A O8 H8B 109.4 . . ?

loop_
_geom_bond_atom_site_label_1
_geom_bond_atom_site_label_2
_geom_bond_distance
_geom_bond_site_symmetry_2
_geom_bond_publ_flag
O1 C19 1.215(3) . ?
O2 H2 0.8400 . ?
O2 C11 1.441(3) . ?
O3 C9 1.465(3) . ?
O3 C10 1.441(3) . ?
O4 H4 0.8400 . ?
O4 C14 1.434(3) . ?
O5 C1 1.229(3) . ?
O6 H6 0.8400 . ?
O6 C13 1.432(3) . ?
O7 H7 0.8400 . ?
O7 C7 1.361(3) . ?
C1 C4 1.459(4) . ?
C1 C12 1.525(4) . ?
C2 C3 1.398(4) . ?
C2 C5 1.392(4) . ?
C2 C19 1.491(3) . ?
C3 C7 1.401(3) . ?
C3 C11 1.507(4) . ?
C4 H4A 0.9500 . ?
C4 C6 1.341(4) . ?
C5 H5 0.9500 . ?
C5 C8 1.390(4) . ?
C6 C16 1.494(4) . ?
C6 C18 1.501(4) . ?
C7 C15 1.390(4) . ?
C8 H8 0.9500 . ?
C8 C15 1.385(4) . ?
C9 C10 1.476(3) . ?
C9 C12 1.515(3) . ?
C9 C19 1.505(4) . ?
C10 C11 1.519(3) . ?
C10 C13 1.522(3) . ?
C11 H11 1.0000 . ?
C12 H12 1.0000 . ?
C12 C14 1.536(4) . ?
C13 H13 1.0000 . ?
C13 C17 1.534(3) . ?
C14 C16 1.533(3) . ?
C14 C17 1.531(4) . ?
C15 H15 0.9500 . ?
C16 H16A 0.9900 . ?
C16 H16B 0.9900 . ?
C17 H17A 0.9900 . ?
C17 H17B 0.9900 . ?
C18 H18A 0.9800 . ?
C18 H18B 0.9800 . ?
C18 H18C 0.9800 . ?
O8 H8A 0.8710 . ?
O8 H8B 0.8701 . ?

loop_
_geom_torsion_atom_site_label_1
_geom_torsion_atom_site_label_2
_geom_torsion_atom_site_label_3
_geom_torsion_atom_site_label_4
_geom_torsion
_geom_torsion_site_symmetry_1
_geom_torsion_site_symmetry_2
_geom_torsion_site_symmetry_3
_geom_torsion_site_symmetry_4
_geom_torsion_publ_flag
O3 C9 C10 C11 -102.9(2) . . . . ?
O3 C9 C10 C13 102.2(2) . . . . ?
O3 C9 C12 C1 -158.3(2) . . . . ?
O3 C9 C12 C14 -35.8(3) . . . . ?
O3 C9 C19 O1 -123.6(2) . . . . ?
O3 C9 C19 C2 53.2(3) . . . . ?
O3 C10 C11 O2 -164.08(19) . . . . ?
O3 C10 C11 C3 -45.7(3) . . . . ?
O3 C10 C13 O6 -56.0(2) . . . . ?
O3 C10 C13 C17 67.9(3) . . . . ?
O4 C14 C16 C6 162.5(2) . . . . ?
O4 C14 C17 C13 -68.5(3) . . . . ?
O5 C1 C4 C6 165.6(3) . . . . ?
O5 C1 C12 C9 -13.5(4) . . . . ?
O5 C1 C12 C14 -137.3(2) . . . . ?
O6 C13 C17 C14 93.7(3) . . . . ?
O7 C7 C15 C8 178.7(2) . . . . ?
C1 C4 C6 C16 -0.4(4) . . . . ?
C1 C4 C6 C18 -179.6(2) . . . . ?
C1 C12 C14 O4 -170.42(19) . . . . ?
C1 C12 C14 C16 -55.0(3) . . . . ?
C1 C12 C14 C17 65.5(2) . . . . ?
C2 C3 C7 O7 178.6(2) . . . . ?
C2 C3 C7 C15 -2.0(4) . . . . ?
C2 C3 C11 O2 93.6(3) . . . . ?
C2 C3 C11 C10 -25.2(3) . . . . ?
C2 C5 C8 C15 -0.7(4) . . . . ?
C3 C2 C5 C8 -2.1(4) . . . . ?
C3 C2 C19 O1 -173.0(2) . . . . ?
C3 C2 C19 C9 10.2(3) . . . . ?
C3 C7 C15 C8 -0.7(4) . . . . ?
C4 C1 C12 C9 166.3(2) . . . . ?
C4 C1 C12 C14 42.5(3) . . . . ?
C4 C6 C16 C14 -15.0(4) . . . . ?
C5 C2 C3 C7 3.4(4) . . . . ?
C5 C2 C3 C11 -170.9(2) . . . . ?
C5 C2 C19 O1 6.9(4) . . . . ?
C5 C2 C19 C9 -169.9(2) . . . . ?
C5 C8 C15 C7 2.1(4) . . . . ?
C7 C3 C11 O2 -80.7(3) . . . . ?
C7 C3 C11 C10 160.5(2) . . . . ?
C9 O3 C10 C11 111.6(2) . . . . ?
C9 O3 C10 C13 -112.3(2) . . . . ?
C9 C10 C11 O2 -95.6(3) . . . . ?
C9 C10 C11 C3 22.7(3) . . . . ?
C9 C10 C13 O6 -124.3(2) . . . . ?
C9 C10 C13 C17 -0.5(3) . . . . ?
C9 C12 C14 O4 67.9(3) . . . . ?
C9 C12 C14 C16 -176.6(2) . . . . ?
C9 C12 C14 C17 -56.1(3) . . . . ?
C10 O3 C9 C12 110.7(3) . . . . ?
C10 O3 C9 C19 -112.8(2) . . . . ?
C10 C9 C12 C1 -90.8(3) . . . . ?
C10 C9 C12 C14 31.7(3) . . . . ?
C10 C9 C19 O1 171.4(2) . . . . ?
C10 C9 C19 C2 -11.7(3) . . . . ?
C10 C13 C17 C14 -27.1(3) . . . . ?
C11 C3 C7 O7 -6.9(4) . . . . ?
C11 C3 C7 C15 172.6(2) . . . . ?
C11 C10 C13 O6 79.7(3) . . . . ?
C11 C10 C13 C17 -156.5(2) . . . . ?
C12 C1 C4 C6 -14.2(4) . . . . ?
C12 C9 C10 O3 -104.5(3) . . . . ?
C12 C9 C10 C11 152.6(2) . . . . ?
C12 C9 C10 C13 -2.3(4) . . . . ?
C12 C9 C19 O1 12.8(3) . . . . ?
C12 C9 C19 C2 -170.4(2) . . . . ?
C12 C14 C16 C6 42.7(3) . . . . ?
C12 C14 C17 C13 55.3(3) . . . . ?
C13 C10 C11 O2 60.5(3) . . . . ?
C13 C10 C11 C3 178.8(2) . . . . ?
C16 C14 C17 C13 175.1(2) . . . . ?
C17 C14 C16 C6 -76.6(3) . . . . ?
C18 C6 C16 C14 164.2(2) . . . . ?
C19 C2 C3 C7 -176.7(2) . . . . ?
C19 C2 C3 C11 9.0(4) . . . . ?
C19 C2 C5 C8 178.0(2) . . . . ?
C19 C9 C10 O3 97.6(2) . . . . ?
C19 C9 C10 C11 -5.3(4) . . . . ?
C19 C9 C10 C13 -160.2(2) . . . . ?
C19 C9 C12 C1 67.7(3) . . . . ?
C19 C9 C12 C14 -169.8(2) . . . . ?
